data_1515455
loop_
_publ_author_name
'Scott, Lauren E.'
'Telpoukhovskaia, Maria'
'Rodr\'iguez-Rodr\'iguez, Cristina'
'Merkel, Michael'
'Bowen, Meryn L.'
'Page, Brent D. G.'
'Green, David E.'
'Storr, Tim'
'Thomas, Fancy'
'Allen, David D.'
'Lockman, Paul R.'
'Patrick, Brian O.'
'Adam, Michael J.'
'Orvig, Chris'

_publ_section_title
;
 N-Aryl-substituted 3-(\b-D-glucopyranosyloxy)-2-methyl-4(1H)-pyridinones
 as agents for Alzheimer's therapy
;
_journal_issue 4
_journal_name_full 'Chemical Science'
_journal_page_first 642
_journal_paper_doi 10.1039/c0sc00544d
_journal_volume 2
_journal_year 2011
_chemical_formula_sum 'C30 H32 Cl6 Cu N4 O4'
_chemical_formula_weight 788.84
_chemical_name_common Cudapp2
_chemical_name_systematic
;
?
;
_space_group_IT_number 14
_symmetry_cell_setting monoclinic
_symmetry_space_group_name_Hall '-P 2ybc'
_symmetry_space_group_name_H-M 'P 1 21/c 1'
_atom_sites_solution_hydrogens geom
_atom_sites_solution_primary direct
_atom_sites_solution_secondary difmap
_audit_creation_method SHELXL-97
_cell_angle_alpha 90.00
_cell_angle_beta 110.181(4)
_cell_angle_gamma 90.00
_cell_formula_units_Z 2
_cell_length_a 12.9970(12)
_cell_length_b 15.3280(17)
_cell_length_c 9.0063(8)
_cell_measurement_reflns_used 4472
_cell_measurement_temperature 173(2)
_cell_measurement_theta_max 26.39
_cell_measurement_theta_min 2.66
_cell_volume 1684.1(3)
_computing_structure_refinement 'SHELXL-97 (Sheldrick, 1997)'
_diffrn_ambient_temperature 173(2)
_diffrn_measured_fraction_theta_full 0.981
_diffrn_measured_fraction_theta_max 0.981
_diffrn_measurement_device_type 'Bruker X8 APEX II'
_diffrn_measurement_method 'area detector'
_diffrn_radiation_monochromator graphite
_diffrn_radiation_source 'fine-focus sealed tube'
_diffrn_radiation_type MoK\a
_diffrn_radiation_wavelength 0.71073
_diffrn_reflns_av_R_equivalents 0.0345
_diffrn_reflns_av_sigmaI/netI 0.0366
_diffrn_reflns_limit_h_max 17
_diffrn_reflns_limit_h_min -16
_diffrn_reflns_limit_k_max 20
_diffrn_reflns_limit_k_min -20
_diffrn_reflns_limit_l_max 11
_diffrn_reflns_limit_l_min -11
_diffrn_reflns_number 17157
_diffrn_reflns_theta_full 28.27
_diffrn_reflns_theta_max 28.27
_diffrn_reflns_theta_min 1.67
_exptl_absorpt_coefficient_mu 1.166
_exptl_absorpt_correction_T_max 0.890
_exptl_absorpt_correction_T_min 0.711
_exptl_absorpt_correction_type multi-scan
_exptl_absorpt_process_details 'SADABS (Bruker Nonius, 2003)'
_exptl_crystal_colour green
_exptl_crystal_density_diffrn 1.556
_exptl_crystal_density_method 'not measured'
_exptl_crystal_description blade
_exptl_crystal_F_000 806
_exptl_crystal_size_max 0.50
_exptl_crystal_size_mid 0.20
_exptl_crystal_size_min 0.10
_refine_diff_density_max 0.434
_refine_diff_density_min -0.326
_refine_diff_density_rms 0.060
_refine_ls_extinction_method none
_refine_ls_goodness_of_fit_ref 1.024
_refine_ls_hydrogen_treatment constr
_refine_ls_matrix_type full
_refine_ls_number_parameters 236
_refine_ls_number_reflns 4105
_refine_ls_number_restraints 0
_refine_ls_restrained_S_all 1.024
_refine_ls_R_factor_all 0.0682
_refine_ls_R_factor_gt 0.0380
_refine_ls_shift/su_max 0.000
_refine_ls_shift/su_mean 0.000
_refine_ls_structure_factor_coef Fsqd
_refine_ls_weighting_details 'calc w=1/[\s^2^(Fo^2^)+(0.0396P)^2^+1.1521P] where P=(Fo^2^+2Fc^2^)/3'
_refine_ls_weighting_scheme calc
_refine_ls_wR_factor_gt 0.0854
_refine_ls_wR_factor_ref 0.1000
_reflns_number_gt 2920
_reflns_number_total 4105
_reflns_threshold_expression >2sigma(I)
_cod_data_source_file c0sc00544d.txt
_cod_data_source_block co337new
_cod_original_sg_symbol_H-M 'P 21/c'
_cod_database_code 1515455

loop_
_symmetry_equiv_pos_as_xyz
'x, y, z'
'-x, y+1/2, -z+1/2'
'-x, -y, -z'
'x, -y-1/2, z-1/2'

loop_
_atom_site_label
_atom_site_type_symbol
_atom_site_fract_x
_atom_site_fract_y
_atom_site_fract_z
_atom_site_U_iso_or_equiv
_atom_site_adp_type
_atom_site_occupancy
_atom_site_symmetry_multiplicity
_atom_site_calc_flag
_atom_site_refinement_flags
_atom_site_disorder_assembly
_atom_site_disorder_group
C10 C 0.68014(19) 0.86076(16) -0.0368(3) 0.0324(5) Uani 1 1 d . . .
C11 C 0.63195(19) 0.86325(18) 0.0806(3) 0.0380(6) Uani 1 1 d . . .
H11 H 0.5546 0.8589 0.0512 0.046 Uiso 1 1 calc R . .
C12 C 0.6949(2) 0.87195(18) 0.2376(3) 0.0387(6) Uani 1 1 d . . .
H12 H 0.6609 0.8727 0.3155 0.046 Uiso 1 1 calc R . .
C7 C 0.80739(19) 0.87969(16) 0.2827(3) 0.0315(5) Uani 1 1 d . . .
C8 C 0.85666(19) 0.87796(16) 0.1706(3) 0.0327(5) Uani 1 1 d . . .
H8 H 0.9340 0.8834 0.2015 0.039 Uiso 1 1 calc R . .
C9 C 0.79430(19) 0.86832(16) 0.0130(3) 0.0330(5) Uani 1 1 d . . .
H9 H 0.8296 0.8668 -0.0635 0.040 Uiso 1 1 calc R . .
C13 C 0.6691(2) 0.8603(2) -0.3120(3) 0.0485(7) Uani 1 1 d . . .
H13A H 0.6992 0.9194 -0.3059 0.073 Uiso 1 1 calc R . .
H13B H 0.6142 0.8509 -0.4172 0.073 Uiso 1 1 calc R . .
H13C H 0.7283 0.8176 -0.2934 0.073 Uiso 1 1 calc R . .
C14 C 0.5013(2) 0.8522(3) -0.2424(3) 0.0784(13) Uani 1 1 d . . .
H14A H 0.4767 0.8122 -0.1766 0.118 Uiso 1 1 calc R . .
H14B H 0.4699 0.8343 -0.3534 0.118 Uiso 1 1 calc R . .
H14C H 0.4771 0.9116 -0.2308 0.118 Uiso 1 1 calc R . .
C6 C 0.94220(19) 0.82157(17) 0.5168(3) 0.0339(5) Uani 1 1 d . . .
H6 H 0.9499 0.7743 0.4532 0.041 Uiso 1 1 calc R . .
C5 C 1.00080(19) 0.82103(16) 0.6743(3) 0.0343(5) Uani 1 1 d . . .
H5 H 1.0501 0.7745 0.7192 0.041 Uiso 1 1 calc R . .
C4 C 0.98845(17) 0.88860(16) 0.7696(2) 0.0288(5) Uani 1 1 d . . .
C3 C 0.91706(17) 0.95913(15) 0.6956(2) 0.0268(5) Uani 1 1 d . . .
C2 C 0.86220(17) 0.95832(16) 0.5348(2) 0.0287(5) Uani 1 1 d . . .
C1 C 0.7941(2) 1.03472(18) 0.4543(3) 0.0397(6) Uani 1 1 d . . .
H1A H 0.8062 1.0466 0.3547 0.059 Uiso 1 1 calc R . .
H1B H 0.8150 1.0860 0.5231 0.059 Uiso 1 1 calc R . .
H1C H 0.7164 1.0216 0.4324 0.059 Uiso 1 1 calc R . .
C15 C 0.7165(2) 1.12680(19) -0.1423(3) 0.0434(6) Uani 1 1 d . A 1
H15 H 0.7796 1.0927 -0.1516 0.052 Uiso 1 1 calc R A 1
N2 N 0.61826(17) 0.85017(17) -0.1932(2) 0.0435(6) Uani 1 1 d . . .
N1 N 0.87329(15) 0.88767(13) 0.4485(2) 0.0310(4) Uani 1 1 d . . .
O2 O 0.90753(12) 1.02341(10) 0.78774(17) 0.0304(4) Uani 1 1 d . . .
O1 O 1.03649(13) 0.89223(11) 0.92161(18) 0.0337(4) Uani 1 1 d . . .
Cl1 Cl 0.69048(15) 1.09168(9) 0.0233(2) 0.0563(4) Uani 0.68 1 d P A 1
Cl2 Cl 0.6039(2) 1.10957(17) -0.3097(2) 0.0770(7) Uani 0.68 1 d P A 1
Cl3 Cl 0.75249(11) 1.23819(10) -0.1216(2) 0.0766(5) Uani 0.68 1 d P A 1
Cl1B Cl 0.6981(4) 1.1506(6) 0.0270(5) 0.154(3) Uani 0.32 1 d P B 2
Cl2B Cl 0.5906(5) 1.0748(4) -0.2747(8) 0.0926(19) Uani 0.32 1 d P C 2
Cl3B Cl 0.7335(3) 1.2140(2) -0.2446(7) 0.0950(12) Uani 0.32 1 d P D 2
Cu1 Cu 1.0000 1.0000 1.0000 0.02917(12) Uani 1 2 d S . .

loop_
_atom_site_aniso_label
_atom_site_aniso_U_11
_atom_site_aniso_U_22
_atom_site_aniso_U_33
_atom_site_aniso_U_23
_atom_site_aniso_U_13
_atom_site_aniso_U_12
C10 0.0314(12) 0.0366(14) 0.0295(11) -0.0018(10) 0.0110(9) -0.0046(10)
C11 0.0248(12) 0.0562(17) 0.0342(12) -0.0027(11) 0.0118(9) -0.0080(11)
C12 0.0309(13) 0.0581(17) 0.0309(11) -0.0030(11) 0.0156(10) -0.0067(11)
C7 0.0303(12) 0.0378(14) 0.0264(10) -0.0028(9) 0.0099(9) -0.0020(10)
C8 0.0260(12) 0.0403(14) 0.0337(11) 0.0003(10) 0.0128(9) -0.0012(10)
C9 0.0321(12) 0.0399(14) 0.0302(11) -0.0030(10) 0.0148(9) -0.0020(10)
C13 0.0460(16) 0.070(2) 0.0304(12) -0.0012(12) 0.0137(11) -0.0117(14)
C14 0.0348(16) 0.157(4) 0.0358(14) 0.0055(19) 0.0027(12) -0.029(2)
C6 0.0314(13) 0.0356(14) 0.0373(12) -0.0043(10) 0.0149(10) 0.0009(10)
C5 0.0295(12) 0.0349(14) 0.0384(12) 0.0021(10) 0.0116(10) 0.0058(10)
C4 0.0193(11) 0.0375(13) 0.0296(10) 0.0031(9) 0.0083(8) 0.0000(9)
C3 0.0212(11) 0.0322(12) 0.0284(10) 0.0022(9) 0.0103(8) 0.0004(9)
C2 0.0246(11) 0.0354(13) 0.0275(10) 0.0014(9) 0.0107(9) 0.0017(9)
C1 0.0441(15) 0.0416(14) 0.0273(11) 0.0037(10) 0.0048(10) 0.0085(12)
C15 0.0342(14) 0.0539(18) 0.0437(14) 0.0100(12) 0.0155(11) 0.0123(12)
N2 0.0318(11) 0.0683(16) 0.0300(10) -0.0019(10) 0.0100(8) -0.0112(11)
N1 0.0271(10) 0.0388(12) 0.0271(9) -0.0010(8) 0.0093(7) -0.0011(8)
O2 0.0266(8) 0.0367(10) 0.0255(7) 0.0005(6) 0.0059(6) 0.0071(6)
O1 0.0289(8) 0.0406(10) 0.0280(7) 0.0036(7) 0.0054(6) 0.0082(7)
Cl1 0.0570(8) 0.0685(8) 0.0516(7) 0.0160(7) 0.0290(6) 0.0046(7)
Cl2 0.0593(12) 0.109(2) 0.0433(7) -0.0133(9) -0.0072(7) 0.0207(11)
Cl3 0.0430(7) 0.0463(8) 0.1261(13) 0.0303(9) 0.0106(8) 0.0020(5)
Cl1B 0.059(2) 0.349(10) 0.0495(19) -0.033(4) 0.0129(16) 0.058(5)
Cl2B 0.0494(19) 0.080(3) 0.146(5) -0.022(3) 0.030(3) 0.001(2)
Cl3B 0.061(2) 0.060(2) 0.177(4) 0.026(3) 0.057(3) 0.0072(16)
Cu1 0.0231(2) 0.0383(2) 0.02392(17) 0.00204(17) 0.00530(13) 0.00464(17)

loop_
_atom_type_symbol
_atom_type_description
_atom_type_scat_dispersion_real
_atom_type_scat_dispersion_imag
_atom_type_scat_source
C C 0.0033 0.0016 'International Tables Vol C Tables 4.2.6.8 and 6.1.1.4'
H H 0.0000 0.0000 'International Tables Vol C Tables 4.2.6.8 and 6.1.1.4'
N N 0.0061 0.0033 'International Tables Vol C Tables 4.2.6.8 and 6.1.1.4'
O O 0.0106 0.0060 'International Tables Vol C Tables 4.2.6.8 and 6.1.1.4'
Cl Cl 0.1484 0.1585 'International Tables Vol C Tables 4.2.6.8 and 6.1.1.4'
Cu Cu 0.3201 1.2651 'International Tables Vol C Tables 4.2.6.8 and 6.1.1.4'

loop_
_geom_angle_atom_site_label_1
_geom_angle_atom_site_label_2
_geom_angle_atom_site_label_3
_geom_angle
_geom_angle_site_symmetry_1
_geom_angle_site_symmetry_3
N2 C10 C9 121.4(2) . .
N2 C10 C11 121.5(2) . .
C9 C10 C11 117.1(2) . .
C12 C11 C10 121.0(2) . .
C12 C11 H11 119.5 . .
C10 C11 H11 119.5 . .
C11 C12 C7 120.4(2) . .
C11 C12 H12 119.8 . .
C7 C12 H12 119.8 . .
C8 C7 C12 119.9(2) . .
C8 C7 N1 120.1(2) . .
C12 C7 N1 120.04(19) . .
C7 C8 C9 120.2(2) . .
C7 C8 H8 119.9 . .
C9 C8 H8 119.9 . .
C8 C9 C10 121.4(2) . .
C8 C9 H9 119.3 . .
C10 C9 H9 119.3 . .
N2 C13 H13A 109.5 . .
N2 C13 H13B 109.5 . .
H13A C13 H13B 109.5 . .
N2 C13 H13C 109.5 . .
H13A C13 H13C 109.5 . .
H13B C13 H13C 109.5 . .
N2 C14 H14A 109.5 . .
N2 C14 H14B 109.5 . .
H14A C14 H14B 109.5 . .
N2 C14 H14C 109.5 . .
H14A C14 H14C 109.5 . .
H14B C14 H14C 109.5 . .
N1 C6 C5 121.6(2) . .
N1 C6 H6 119.2 . .
C5 C6 H6 119.2 . .
C6 C5 C4 119.8(2) . .
C6 C5 H5 120.1 . .
C4 C5 H5 120.1 . .
O1 C4 C5 124.6(2) . .
O1 C4 C3 117.3(2) . .
C5 C4 C3 118.1(2) . .
O2 C3 C2 122.7(2) . .
O2 C3 C4 117.21(19) . .
C2 C3 C4 120.0(2) . .
N1 C2 C3 119.1(2) . .
N1 C2 C1 120.31(19) . .
C3 C2 C1 120.5(2) . .
C2 C1 H1A 109.5 . .
C2 C1 H1B 109.5 . .
H1A C1 H1B 109.5 . .
C2 C1 H1C 109.5 . .
H1A C1 H1C 109.5 . .
H1B C1 H1C 109.5 . .
Cl2 C15 Cl1 110.39(18) . .
Cl2 C15 Cl3 110.83(17) . .
Cl1 C15 Cl3 109.57(18) . .
Cl2 C15 H15 108.7 . .
Cl1 C15 H15 108.7 . .
Cl3 C15 H15 108.7 . .
C10 N2 C14 120.0(2) . .
C10 N2 C13 119.5(2) . .
C14 N2 C13 118.5(2) . .
C6 N1 C2 121.15(19) . .
C6 N1 C7 118.0(2) . .
C2 N1 C7 120.77(19) . .
C3 O2 Cu1 109.01(13) . .
C4 O1 Cu1 109.61(14) . .
O2 Cu1 O2 180.000(1) 3_777 .
O2 Cu1 O1 86.76(6) 3_777 3_777
O2 Cu1 O1 93.24(6) . 3_777
O2 Cu1 O1 93.24(6) 3_777 .
O2 Cu1 O1 86.76(6) . .
O1 Cu1 O1 180.000(1) 3_777 .

loop_
_geom_bond_atom_site_label_1
_geom_bond_atom_site_label_2
_geom_bond_distance
_geom_bond_site_symmetry_2
C10 N2 1.370(3) .
C10 C9 1.399(3) .
C10 C11 1.403(3) .
C11 C12 1.374(3) .
C11 H11 0.9500 .
C12 C7 1.381(3) .
C12 H12 0.9500 .
C7 C8 1.370(3) .
C7 N1 1.448(3) .
C8 C9 1.378(3) .
C8 H8 0.9500 .
C9 H9 0.9500 .
C13 N2 1.446(3) .
C13 H13A 0.9800 .
C13 H13B 0.9800 .
C13 H13C 0.9800 .
C14 N2 1.430(4) .
C14 H14A 0.9800 .
C14 H14B 0.9800 .
C14 H14C 0.9800 .
C6 N1 1.352(3) .
C6 C5 1.359(3) .
C6 H6 0.9500 .
C5 C4 1.389(3) .
C5 H5 0.9500 .
C4 O1 1.295(3) .
C4 C3 1.431(3) .
C3 O2 1.321(3) .
C3 C2 1.376(3) .
C2 N1 1.369(3) .
C2 C1 1.496(3) .
C1 H1A 0.9800 .
C1 H1B 0.9800 .
C1 H1C 0.9800 .
C15 Cl2 1.721(3) .
C15 Cl1 1.725(3) .
C15 Cl3 1.763(3) .
C15 H15 1.0000 .
O2 Cu1 1.9085(14) .
O1 Cu1 1.9191(16) .
Cu1 O2 1.9085(14) 3_777
Cu1 O1 1.9191(16) 3_777

loop_
_geom_torsion_atom_site_label_1
_geom_torsion_atom_site_label_2
_geom_torsion_atom_site_label_3
_geom_torsion_atom_site_label_4
_geom_torsion
_geom_torsion_site_symmetry_4
N2 C10 C11 C12 178.5(3) .
C9 C10 C11 C12 -0.6(4) .
C10 C11 C12 C7 0.9(4) .
C11 C12 C7 C8 -0.5(4) .
C11 C12 C7 N1 -179.2(2) .
C12 C7 C8 C9 -0.2(4) .
N1 C7 C8 C9 178.5(2) .
C7 C8 C9 C10 0.5(4) .
N2 C10 C9 C8 -179.2(2) .
C11 C10 C9 C8 -0.1(4) .
N1 C6 C5 C4 1.6(4) .
C6 C5 C4 O1 176.7(2) .
C6 C5 C4 C3 -2.8(3) .
O1 C4 C3 O2 1.4(3) .
C5 C4 C3 O2 -179.06(19) .
O1 C4 C3 C2 -178.9(2) .
C5 C4 C3 C2 0.6(3) .
O2 C3 C2 N1 -177.55(19) .
C4 C3 C2 N1 2.8(3) .
O2 C3 C2 C1 4.3(3) .
C4 C3 C2 C1 -175.3(2) .
C9 C10 N2 C14 -173.2(3) .
C11 C10 N2 C14 7.8(4) .
C9 C10 N2 C13 -9.7(4) .
C11 C10 N2 C13 171.3(3) .
C5 C6 N1 C2 2.0(3) .
C5 C6 N1 C7 -175.0(2) .
C3 C2 N1 C6 -4.2(3) .
C1 C2 N1 C6 174.0(2) .
C3 C2 N1 C7 172.8(2) .
C1 C2 N1 C7 -9.1(3) .
C8 C7 N1 C6 -65.3(3) .
C12 C7 N1 C6 113.3(3) .
C8 C7 N1 C2 117.6(3) .
C12 C7 N1 C2 -63.7(3) .
C2 C3 O2 Cu1 -178.43(17) .
C4 C3 O2 Cu1 1.2(2) .
C5 C4 O1 Cu1 177.28(18) .
C3 C4 O1 Cu1 -3.2(2) .
C3 O2 Cu1 O2 -162(100) 3_777
C3 O2 Cu1 O1 177.66(14) 3_777
C3 O2 Cu1 O1 -2.34(14) .
C4 O1 Cu1 O2 -176.90(15) 3_777
C4 O1 Cu1 O2 3.10(15) .
C4 O1 Cu1 O1 -59(100) 3_777
